data_7047637
loop_
_publ_author_name
'\<Skoch, Karel'
'C\'isa\<rov\'a, Ivana'
'Uhl\'ik, Filip'
'\<St\<epni\<cka, Petr'

_publ_section_title
;
 Comparing the reactivity of isomeric phosphinoferrocene nitrile and
 isocyanide in Pd(ii) complexes: synthesis of simple coordination
 compounds vs. preparation of P-chelated insertion products and
 Fischer-type carbenes.
;
_journal_issue 45
_journal_name_full 'Dalton transactions (Cambridge, England : 2003)'
_journal_page_first 16082
_journal_page_last 16101
_journal_paper_doi 10.1039/c8dt03564d
_journal_volume 47
_journal_year 2018
_chemical_formula_moiety 'C32 H30 Fe N2 P Pd, F6 Sb, 2(C H Cl3)'
_chemical_formula_sum 'C34 H32 Cl6 F6 Fe N2 P Pd Sb'
_chemical_formula_weight 1109.28
_space_group_crystal_system orthorhombic
_space_group_IT_number 61
_space_group_name_Hall '-P 2ac 2ab'
_space_group_name_H-M_alt 'P b c a'
_symmetry_space_group_name_Hall '-P 2ac 2ab'
_symmetry_space_group_name_H-M 'P b c a'
_atom_sites_solution_hydrogens geom
_atom_sites_solution_primary direct
_atom_sites_solution_secondary difmap
_audit_creation_method SHELXL-2014/7
_audit_update_record
;
2018-07-23 deposited with the CCDC.
2018-09-21 downloaded from the CCDC.
;
_cell_angle_alpha 90
_cell_angle_beta 90
_cell_angle_gamma 90
_cell_formula_units_Z 8
_cell_length_a 15.4514(6)
_cell_length_b 17.2509(5)
_cell_length_c 30.4720(9)
_cell_measurement_reflns_used 9717
_cell_measurement_temperature 150(2)
_cell_measurement_theta_max 27.54
_cell_measurement_theta_min 2.67
_cell_volume 8122.3(5)
_computing_cell_refinement 'SAINT V8.37A (Bruker AXS Inc.)'
_computing_data_collection 'Bruker Instrument Service v4.2.9'
_computing_data_reduction 'SAINT V8.37A (Bruker AXS Inc.)'
_computing_molecular_graphics 'PLATON (Spek, 2003)'
_computing_publication_material 'PLATON (Spek, 2003)'
_computing_structure_refinement 'SHELXL-2014/7 (Sheldrick, 2014)'
_computing_structure_solution 'XT, VERSION 2014/5'
_diffrn_ambient_temperature 150(2)
_diffrn_measured_fraction_theta_full 0.999
_diffrn_measured_fraction_theta_max 0.998
_diffrn_measurement_device_type 'Bruker D8 VENTURE Kappa Duo PHOTON 100 CMOS'
_diffrn_measurement_method '\f and \w scans'
_diffrn_radiation_monochromator 'Quazar Mo multilayer optic'
_diffrn_radiation_source 'I\mS micro-focus sealed tube'
_diffrn_radiation_type MoK\a
_diffrn_radiation_wavelength 0.71073
_diffrn_reflns_av_R_equivalents 0.0341
_diffrn_reflns_av_unetI/netI 0.0195
_diffrn_reflns_Laue_measured_fraction_full 0.999
_diffrn_reflns_Laue_measured_fraction_max 0.998
_diffrn_reflns_limit_h_max 20
_diffrn_reflns_limit_h_min -20
_diffrn_reflns_limit_k_max 22
_diffrn_reflns_limit_k_min -21
_diffrn_reflns_limit_l_max 39
_diffrn_reflns_limit_l_min -35
_diffrn_reflns_number 88809
_diffrn_reflns_point_group_measured_fraction_full 0.999
_diffrn_reflns_point_group_measured_fraction_max 0.998
_diffrn_reflns_theta_full 25.242
_diffrn_reflns_theta_max 27.554
_diffrn_reflns_theta_min 2.218
_exptl_absorpt_coefficient_mu 1.941
_exptl_absorpt_correction_T_max 0.87
_exptl_absorpt_correction_T_min 0.65
_exptl_absorpt_correction_type numerical
_exptl_absorpt_process_details SADABS-2014/5
_exptl_crystal_colour orange
_exptl_crystal_density_diffrn 1.814
_exptl_crystal_description prism
_exptl_crystal_F_000 4344
_exptl_crystal_size_max 0.180
_exptl_crystal_size_mid 0.140
_exptl_crystal_size_min 0.070
_refine_diff_density_max 1.115
_refine_diff_density_min -1.029
_refine_diff_density_rms 0.084
_refine_ls_extinction_method none
_refine_ls_goodness_of_fit_ref 1.019
_refine_ls_hydrogen_treatment constr
_refine_ls_matrix_type full
_refine_ls_number_parameters 475
_refine_ls_number_reflns 9367
_refine_ls_number_restraints 0
_refine_ls_restrained_S_all 1.019
_refine_ls_R_factor_all 0.0404
_refine_ls_R_factor_gt 0.0294
_refine_ls_shift/su_max 0.002
_refine_ls_shift/su_mean 0.000
_refine_ls_structure_factor_coef Fsqd
_refine_ls_weighting_details 'w=1/[\s^2^(Fo^2^)+(0.0268P)^2^+16.2609P] where P=(Fo^2^+2Fc^2^)/3'
_refine_ls_weighting_scheme calc
_refine_ls_wR_factor_gt 0.0646
_refine_ls_wR_factor_ref 0.0695
_reflns_Friedel_coverage 0.000
_reflns_number_gt 7878
_reflns_number_total 9367
_reflns_threshold_expression 'I > 2\s(I)'
_cod_data_source_file c8dt03564d6.cif
_cod_data_source_block jh2
_cod_depositor_comments 'Adding full bibliography for 7047627--7047638.cif.'
_cod_database_code 7047637
_shelx_shelxl_version_number 2014/7
_shelx_space_group_comment
;
The symmetry employed for this shelxl refinement is uniquely defined
by the following loop, which should always be used as a source of
symmetry information in preference to the above space-group names.
They are only intended as comments.
;
_shelx_estimated_absorpt_t_min 0.721
_shelx_estimated_absorpt_t_max 0.876

loop_
_space_group_symop_operation_xyz
'x, y, z'
'-x+1/2, -y, z+1/2'
'-x, y+1/2, -z+1/2'
'x+1/2, -y+1/2, -z'
'-x, -y, -z'
'x-1/2, y, -z-1/2'
'x, -y-1/2, z-1/2'
'-x-1/2, y-1/2, z'

loop_
_atom_site_label
_atom_site_type_symbol
_atom_site_fract_x
_atom_site_fract_y
_atom_site_fract_z
_atom_site_U_iso_or_equiv
_atom_site_adp_type
_atom_site_occupancy
_atom_site_site_symmetry_order
_atom_site_calc_flag
_atom_site_refinement_flags_posn
_atom_site_refinement_flags_adp
_atom_site_refinement_flags_occupancy
_atom_site_disorder_assembly
_atom_site_disorder_group
Pd Pd 0.09476(2) 0.13488(2) 0.62216(2) 0.01900(5) Uani 1 1 d . . . . .
Fe Fe 0.32370(2) 0.30364(2) 0.61706(2) 0.01999(8) Uani 1 1 d . . . . .
P P 0.21810(4) 0.14082(4) 0.66242(2) 0.01882(13) Uani 1 1 d . . . . .
N1 N 0.37532(15) 0.52760(13) 0.59217(7) 0.0260(5) Uani 1 1 d . . . . .
N2 N -0.01616(15) 0.14970(14) 0.58098(8) 0.0287(5) Uani 1 1 d . . . . .
C1 C 0.3510(2) 0.38507(15) 0.57156(8) 0.0268(6) Uani 1 1 d . . . . .
C2 C 0.2691(2) 0.35044(16) 0.56184(9) 0.0331(7) Uani 1 1 d . . . . .
H2 H 0.2148 0.3762 0.5601 0.040 Uiso 1 1 calc R U . . .
C3 C 0.2843(2) 0.27025(16) 0.55524(9) 0.0364(7) Uani 1 1 d . . . . .
H3 H 0.2416 0.2326 0.5483 0.044 Uiso 1 1 calc R U . . .
C4 C 0.3733(2) 0.25575(16) 0.56066(9) 0.0379(8) Uani 1 1 d . . . . .
H4 H 0.4004 0.2066 0.5578 0.046 Uiso 1 1 calc R U . . .
C5 C 0.4162(2) 0.32601(16) 0.57107(9) 0.0328(7) Uani 1 1 d . . . . .
H5 H 0.4763 0.3326 0.5766 0.039 Uiso 1 1 calc R U . . .
C6 C 0.27284(17) 0.23296(15) 0.66466(8) 0.0213(5) Uani 1 1 d . . . . .
C7 C 0.36400(19) 0.24330(17) 0.67104(9) 0.0286(6) Uani 1 1 d . . . . .
H7 H 0.4065 0.2035 0.6715 0.034 Uiso 1 1 calc R U . . .
C8 C 0.3793(2) 0.32422(18) 0.67657(9) 0.0342(7) Uani 1 1 d . . . . .
H8 H 0.4340 0.3477 0.6815 0.041 Uiso 1 1 calc R U . . .
C9 C 0.3000(2) 0.36332(16) 0.67350(9) 0.0314(6) Uani 1 1 d . . . . .
H9 H 0.2921 0.4177 0.6761 0.038 Uiso 1 1 calc R U . . .
C10 C 0.23329(19) 0.30829(15) 0.66586(9) 0.0265(6) Uani 1 1 d . . . . .
H10 H 0.1735 0.3193 0.6622 0.032 Uiso 1 1 calc R U . . .
C11 C 0.36483(19) 0.46458(15) 0.58279(8) 0.0253(6) Uani 1 1 d . . . . .
C12 C 0.2023(2) 0.11392(16) 0.71950(9) 0.0296(6) Uani 1 1 d . . . . .
C13 C 0.1390(2) 0.05834(18) 0.72829(12) 0.0442(8) Uani 1 1 d . . . . .
H13 H 0.1061 0.0369 0.7049 0.053 Uiso 1 1 calc R U . . .
C14 C 0.1241(3) 0.0344(2) 0.77101(15) 0.0696(15) Uani 1 1 d . . . . .
H14 H 0.0810 -0.0034 0.7769 0.084 Uiso 1 1 calc R U . . .
C15 C 0.1707(4) 0.0649(3) 0.80452(14) 0.0803(18) Uani 1 1 d . . . . .
H15 H 0.1605 0.0477 0.8337 0.096 Uiso 1 1 calc R U . . .
C16 C 0.2330(3) 0.1207(3) 0.79661(12) 0.0744(16) Uani 1 1 d . . . . .
H16 H 0.2648 0.1419 0.8204 0.089 Uiso 1 1 calc R U . . .
C17 C 0.2495(3) 0.1462(2) 0.75370(10) 0.0469(9) Uani 1 1 d . . . . .
H17 H 0.2921 0.1846 0.7482 0.056 Uiso 1 1 calc R U . . .
C18 C 0.30184(17) 0.07400(14) 0.64383(9) 0.0229(5) Uani 1 1 d . . . . .
C19 C 0.31707(18) 0.06700(15) 0.59871(9) 0.0253(6) Uani 1 1 d . . . . .
H19 H 0.2849 0.0977 0.5786 0.030 Uiso 1 1 calc R U . . .
C20 C 0.3788(2) 0.01569(16) 0.58317(10) 0.0329(7) Uani 1 1 d . . . . .
H20 H 0.3889 0.0115 0.5525 0.039 Uiso 1 1 calc R U . . .
C21 C 0.4256(2) -0.02949(17) 0.61206(11) 0.0372(7) Uani 1 1 d . . . . .
H21 H 0.4676 -0.0650 0.6013 0.045 Uiso 1 1 calc R U . . .
C22 C 0.4113(2) -0.02297(17) 0.65667(11) 0.0366(7) Uani 1 1 d . . . . .
H22 H 0.4437 -0.0540 0.6765 0.044 Uiso 1 1 calc R U . . .
C23 C 0.34976(18) 0.02859(16) 0.67283(10) 0.0290(6) Uani 1 1 d . . . . .
H23 H 0.3404 0.0328 0.7035 0.035 Uiso 1 1 calc R U . . .
C31 C 0.03867(17) 0.22202(15) 0.65495(9) 0.0240(5) Uani 1 1 d . . . . .
C32 C -0.02596(19) 0.25868(16) 0.63010(10) 0.0315(6) Uani 1 1 d . . . . .
C33 C -0.0832(2) 0.31064(19) 0.65005(14) 0.0454(9) Uani 1 1 d . . . . .
H33 H -0.1271 0.3349 0.6331 0.055 Uiso 1 1 calc R U . . .
C34 C -0.0761(2) 0.3268(2) 0.69422(13) 0.0474(9) Uani 1 1 d . . . . .
H34 H -0.1150 0.3622 0.7076 0.057 Uiso 1 1 calc R U . . .
C35 C -0.0129(2) 0.29193(18) 0.71869(11) 0.0396(8) Uani 1 1 d . . . . .
H35 H -0.0080 0.3033 0.7491 0.048 Uiso 1 1 calc R U . . .
C36 C 0.04440(19) 0.23966(17) 0.69926(10) 0.0308(6) Uani 1 1 d . . . . .
H36 H 0.0880 0.2158 0.7166 0.037 Uiso 1 1 calc R U . . .
C37 C -0.0330(2) 0.23503(18) 0.58326(11) 0.0381(7) Uani 1 1 d . . . . .
H37A H 0.0100 0.2635 0.5653 0.046 Uiso 1 1 calc R U . . .
H37B H -0.0915 0.2469 0.5719 0.046 Uiso 1 1 calc R U . . .
C38 C -0.0916(2) 0.1072(2) 0.59904(12) 0.0420(8) Uani 1 1 d . . . . .
H38A H -0.1022 0.1241 0.6293 0.063 Uiso 1 1 calc R U . . .
H38B H -0.0797 0.0514 0.5987 0.063 Uiso 1 1 calc R U . . .
H38C H -0.1428 0.1181 0.5811 0.063 Uiso 1 1 calc R U . . .
C39 C -0.0031(3) 0.1259(2) 0.53493(10) 0.0499(9) Uani 1 1 d . . . . .
H39A H 0.0021 0.0693 0.5334 0.075 Uiso 1 1 calc R U . . .
H39B H 0.0499 0.1498 0.5236 0.075 Uiso 1 1 calc R U . . .
H39C H -0.0526 0.1427 0.5172 0.075 Uiso 1 1 calc R U . . .
Sb Sb 0.23930(2) 0.06501(2) 0.45328(2) 0.02984(6) Uani 1 1 d . . . . .
F1 F 0.25242(14) 0.01028(13) 0.40053(6) 0.0520(5) Uani 1 1 d . . . . .
F2 F 0.12144(12) 0.07732(12) 0.44139(7) 0.0481(5) Uani 1 1 d . . . . .
F3 F 0.26500(15) 0.15637(13) 0.42382(8) 0.0637(6) Uani 1 1 d . . . . .
F4 F 0.35704(15) 0.05120(15) 0.46471(9) 0.0725(7) Uani 1 1 d . . . . .
F5 F 0.21728(17) -0.02794(11) 0.48210(7) 0.0609(6) Uani 1 1 d . . . . .
F6 F 0.22332(17) 0.11967(12) 0.50559(7) 0.0613(6) Uani 1 1 d . . . . .
C1S C 0.1540(2) 0.4004(2) 0.81682(11) 0.0497(9) Uani 1 1 d . . . . .
H1S H 0.1995 0.4240 0.8360 0.060 Uiso 1 1 calc R U . . .
Cl1S Cl 0.11807(8) 0.31422(8) 0.84124(3) 0.0701(3) Uani 1 1 d . . . . .
Cl2S Cl 0.19933(6) 0.38073(6) 0.76541(3) 0.0543(2) Uani 1 1 d . . . . .
Cl3S Cl 0.06901(7) 0.46657(7) 0.81101(5) 0.0802(4) Uani 1 1 d . . . . .
C2S C 0.1046(2) 0.3669(2) 0.45164(16) 0.0581(11) Uani 1 1 d . . . . .
H2S H 0.1534 0.4049 0.4526 0.070 Uiso 1 1 calc R U . A 1
Cl4S Cl 0.05828(9) 0.36238(9) 0.39960(4) 0.0887(5) Uani 1 1 d . . . . .
Cl5S Cl 0.02665(7) 0.38707(6) 0.49209(3) 0.0557(2) Uani 1 1 d . . . . .
Cl6S Cl 0.1395(2) 0.27090(17) 0.46844(11) 0.0751(7) Uani 0.550(3) 1 d . . P B 1
Cl7S Cl 0.1784(3) 0.2951(2) 0.45288(13) 0.0751(7) Uani 0.450(3) 1 d . . P B 2

loop_
_atom_site_aniso_label
_atom_site_aniso_U_11
_atom_site_aniso_U_22
_atom_site_aniso_U_33
_atom_site_aniso_U_23
_atom_site_aniso_U_13
_atom_site_aniso_U_12
Pd 0.02306(10) 0.01507(9) 0.01888(9) -0.00250(7) -0.00033(7) 0.00078(7)
Fe 0.0280(2) 0.01480(17) 0.01717(17) -0.00270(13) 0.00027(14) 0.00017(14)
P 0.0243(3) 0.0155(3) 0.0167(3) 0.0002(2) 0.0002(2) 0.0008(2)
N1 0.0328(13) 0.0212(12) 0.0240(11) -0.0038(9) 0.0015(10) -0.0001(10)
N2 0.0292(12) 0.0299(13) 0.0271(12) -0.0041(10) -0.0053(10) 0.0029(10)
C1 0.0448(17) 0.0168(12) 0.0187(12) -0.0023(10) 0.0035(11) -0.0003(11)
C2 0.0522(19) 0.0217(14) 0.0253(14) -0.0019(11) -0.0132(13) -0.0002(13)
C3 0.071(2) 0.0186(13) 0.0196(13) -0.0033(10) -0.0075(14) -0.0056(14)
C4 0.072(2) 0.0159(13) 0.0254(14) -0.0036(11) 0.0160(15) 0.0055(14)
C5 0.0467(18) 0.0244(14) 0.0272(14) 0.0003(11) 0.0164(13) 0.0040(13)
C6 0.0282(14) 0.0196(12) 0.0162(11) -0.0018(9) 0.0001(10) -0.0018(10)
C7 0.0307(15) 0.0316(15) 0.0235(13) 0.0052(11) -0.0069(11) -0.0034(12)
C8 0.0425(17) 0.0393(17) 0.0209(13) -0.0004(12) -0.0061(12) -0.0168(14)
C9 0.0483(18) 0.0230(13) 0.0228(13) -0.0099(11) 0.0094(12) -0.0103(13)
C10 0.0341(15) 0.0188(13) 0.0266(13) -0.0065(10) 0.0086(11) -0.0024(11)
C11 0.0357(15) 0.0216(14) 0.0184(12) -0.0008(10) 0.0030(11) 0.0011(11)
C12 0.0390(16) 0.0269(14) 0.0228(13) 0.0076(11) 0.0059(12) 0.0115(12)
C13 0.057(2) 0.0311(16) 0.0451(19) 0.0132(14) 0.0215(16) 0.0087(15)
C14 0.091(3) 0.052(2) 0.066(3) 0.037(2) 0.049(3) 0.031(2)
C15 0.117(4) 0.087(3) 0.037(2) 0.038(2) 0.038(3) 0.064(3)
C16 0.100(4) 0.103(4) 0.0206(17) 0.000(2) -0.003(2) 0.054(3)
C17 0.061(2) 0.059(2) 0.0203(14) 0.0008(14) -0.0032(15) 0.0179(18)
C18 0.0259(13) 0.0155(12) 0.0272(13) 0.0003(10) 0.0007(11) -0.0003(10)
C19 0.0299(14) 0.0185(12) 0.0276(13) -0.0011(10) 0.0029(11) -0.0009(11)
C20 0.0369(16) 0.0240(14) 0.0378(16) -0.0068(12) 0.0093(13) -0.0014(12)
C21 0.0309(16) 0.0239(14) 0.057(2) -0.0077(14) 0.0054(14) 0.0045(12)
C22 0.0310(16) 0.0243(14) 0.055(2) 0.0039(13) -0.0065(14) 0.0060(12)
C23 0.0296(14) 0.0254(14) 0.0320(15) 0.0032(11) -0.0024(12) 0.0015(12)
C31 0.0210(13) 0.0178(12) 0.0332(14) -0.0042(10) 0.0044(11) -0.0013(10)
C32 0.0274(14) 0.0209(13) 0.0462(17) -0.0027(12) -0.0019(13) -0.0014(11)
C33 0.0290(16) 0.0304(17) 0.077(3) -0.0101(16) -0.0059(16) 0.0090(13)
C34 0.0320(17) 0.0344(18) 0.076(3) -0.0244(17) 0.0116(17) 0.0041(14)
C35 0.0366(17) 0.0371(17) 0.0452(18) -0.0192(14) 0.0119(14) -0.0026(14)
C36 0.0299(15) 0.0280(14) 0.0345(15) -0.0081(12) 0.0054(12) 0.0017(12)
C37 0.0369(17) 0.0332(16) 0.0441(18) 0.0058(14) -0.0117(14) 0.0068(13)
C38 0.0317(16) 0.0419(18) 0.052(2) -0.0102(15) -0.0055(15) -0.0113(14)
C39 0.057(2) 0.069(2) 0.0233(15) -0.0071(15) -0.0122(15) 0.0146(19)
Sb 0.03949(11) 0.02529(10) 0.02474(10) -0.00208(7) -0.00595(8) -0.00115(8)
F1 0.0545(12) 0.0669(14) 0.0348(10) -0.0199(10) 0.0035(9) 0.0089(10)
F2 0.0337(10) 0.0551(12) 0.0554(12) -0.0060(10) 0.0006(9) 0.0045(9)
F3 0.0665(15) 0.0428(12) 0.0818(17) 0.0220(12) 0.0246(13) -0.0007(11)
F4 0.0457(13) 0.0705(16) 0.1013(19) -0.0134(14) -0.0351(13) 0.0073(11)
F5 0.1037(19) 0.0318(10) 0.0471(12) 0.0103(9) -0.0028(12) -0.0025(11)
F6 0.1022(19) 0.0433(12) 0.0384(11) -0.0194(9) -0.0106(11) -0.0010(12)
C1S 0.0347(17) 0.079(3) 0.0358(17) -0.0223(18) 0.0026(14) -0.0112(18)
Cl1S 0.0643(7) 0.0982(9) 0.0478(5) 0.0159(5) 0.0044(5) -0.0022(6)
Cl2S 0.0467(5) 0.0798(7) 0.0365(4) -0.0088(4) 0.0081(4) -0.0049(5)
Cl3S 0.0558(6) 0.0549(6) 0.1300(11) -0.0323(7) 0.0196(7) -0.0045(5)
C2S 0.0385(19) 0.0337(18) 0.102(3) -0.013(2) -0.006(2) -0.0039(15)
Cl4S 0.0946(9) 0.1153(11) 0.0562(6) 0.0319(7) 0.0327(6) 0.0541(8)
Cl5S 0.0639(6) 0.0575(6) 0.0457(5) 0.0006(4) -0.0077(4) -0.0174(5)
Cl6S 0.0817(19) 0.0561(14) 0.0874(18) -0.0062(10) -0.0300(13) 0.0303(12)
Cl7S 0.0817(19) 0.0561(14) 0.0874(18) -0.0062(10) -0.0300(13) 0.0303(12)

loop_
_atom_type_symbol
_atom_type_description
_atom_type_scat_dispersion_real
_atom_type_scat_dispersion_imag
_atom_type_scat_source
C C 0.0033 0.0016 'International Tables Vol C Tables 4.2.6.8 and 6.1.1.4'
H H 0.0000 0.0000 'International Tables Vol C Tables 4.2.6.8 and 6.1.1.4'
N N 0.0061 0.0033 'International Tables Vol C Tables 4.2.6.8 and 6.1.1.4'
F F 0.0171 0.0103 'International Tables Vol C Tables 4.2.6.8 and 6.1.1.4'
P P 0.1023 0.0942 'International Tables Vol C Tables 4.2.6.8 and 6.1.1.4'
Cl Cl 0.1484 0.1585 'International Tables Vol C Tables 4.2.6.8 and 6.1.1.4'
Fe Fe 0.3463 0.8444 'International Tables Vol C Tables 4.2.6.8 and 6.1.1.4'
Pd Pd -0.9988 1.0072 'International Tables Vol C Tables 4.2.6.8 and 6.1.1.4'
Sb Sb -0.5866 1.5461 'International Tables Vol C Tables 4.2.6.8 and 6.1.1.4'

loop_
_geom_angle_atom_site_label_1
_geom_angle_atom_site_label_2
_geom_angle_atom_site_label_3
_geom_angle
_geom_angle_site_symmetry_1
_geom_angle_site_symmetry_3
C31 Pd N1 165.27(10) . 8_655
C31 Pd N2 81.74(10) . .
N1 Pd N2 91.50(9) 8_655 .
C31 Pd P 93.43(8) . .
N1 Pd P 95.14(7) 8_655 .
N2 Pd P 169.94(7) . .
C1 Fe C8 113.71(12) . .
C1 Fe C9 105.42(11) . .
C8 Fe C9 40.24(13) . .
C1 Fe C5 41.38(11) . .
C8 Fe C5 106.46(13) . .
C9 Fe C5 127.64(12) . .
C1 Fe C10 128.02(11) . .
C8 Fe C10 68.49(12) . .
C9 Fe C10 40.74(11) . .
C5 Fe C10 166.63(11) . .
C1 Fe C7 147.54(12) . .
C8 Fe C7 40.89(12) . .
C9 Fe C7 68.46(12) . .
C5 Fe C7 115.84(12) . .
C10 Fe C7 69.04(12) . .
C1 Fe C2 41.18(12) . .
C8 Fe C2 146.73(12) . .
C9 Fe C2 114.84(13) . .
C5 Fe C2 69.50(13) . .
C10 Fe C2 107.51(13) . .
C7 Fe C2 170.91(12) . .
C1 Fe C6 168.37(11) . .
C8 Fe C6 68.64(11) . .
C9 Fe C6 68.57(10) . .
C5 Fe C6 150.12(11) . .
C10 Fe C6 41.09(10) . .
C7 Fe C6 40.97(11) . .
C2 Fe C6 131.09(12) . .
C1 Fe C4 68.12(11) . .
C8 Fe C4 131.08(14) . .
C9 Fe C4 167.43(13) . .
C5 Fe C4 40.51(12) . .
C10 Fe C4 151.64(12) . .
C7 Fe C4 110.77(12) . .
C2 Fe C4 67.99(13) . .
C6 Fe C4 119.68(11) . .
C1 Fe C3 68.18(11) . .
C8 Fe C3 170.47(14) . .
C9 Fe C3 149.23(14) . .
C5 Fe C3 68.39(14) . .
C10 Fe C3 118.33(13) . .
C7 Fe C3 133.08(12) . .
C2 Fe C3 40.35(11) . .
C6 Fe C3 111.53(11) . .
C4 Fe C3 39.98(14) . .
C6 P C12 104.61(13) . .
C6 P C18 103.67(12) . .
C12 P C18 103.39(12) . .
C6 P Pd 117.05(9) . .
C12 P Pd 113.14(10) . .
C18 P Pd 113.55(9) . .
C11 N1 Pd 167.8(2) . 8_665
C39 N2 C38 108.8(3) . .
C39 N2 C37 110.0(3) . .
C38 N2 C37 109.4(2) . .
C39 N2 Pd 114.5(2) . .
C38 N2 Pd 110.67(19) . .
C37 N2 Pd 103.26(17) . .
C11 C1 C2 125.6(3) . .
C11 C1 C5 125.4(3) . .
C2 C1 C5 108.9(2) . .
C11 C1 Fe 122.32(18) . .
C2 C1 Fe 70.53(16) . .
C5 C1 Fe 70.08(15) . .
C3 C2 C1 106.8(3) . .
C3 C2 Fe 70.33(16) . .
C1 C2 Fe 68.28(16) . .
C3 C2 H2 126.6 . .
C1 C2 H2 126.6 . .
Fe C2 H2 126.4 . .
C4 C3 C2 108.6(3) . .
C4 C3 Fe 69.77(17) . .
C2 C3 Fe 69.32(16) . .
C4 C3 H3 125.7 . .
C2 C3 H3 125.7 . .
Fe C3 H3 126.8 . .
C3 C4 C5 109.3(3) . .
C3 C4 Fe 70.25(17) . .
C5 C4 Fe 69.12(16) . .
C3 C4 H4 125.3 . .
C5 C4 H4 125.3 . .
Fe C4 H4 126.9 . .
C4 C5 C1 106.3(3) . .
C4 C5 Fe 70.37(17) . .
C1 C5 Fe 68.55(16) . .
C4 C5 H5 126.8 . .
C1 C5 H5 126.8 . .
Fe C5 H5 125.8 . .
C7 C6 C10 107.6(2) . .
C7 C6 P 125.2(2) . .
C10 C6 P 126.8(2) . .
C7 C6 Fe 69.23(15) . .
C10 C6 Fe 69.10(15) . .
P C6 Fe 132.64(13) . .
C8 C7 C6 107.5(3) . .
C8 C7 Fe 69.32(16) . .
C6 C7 Fe 69.80(15) . .
C8 C7 H7 126.3 . .
C6 C7 H7 126.3 . .
Fe C7 H7 126.2 . .
C9 C8 C7 108.6(3) . .
C9 C8 Fe 69.89(16) . .
C7 C8 Fe 69.79(16) . .
C9 C8 H8 125.7 . .
C7 C8 H8 125.7 . .
Fe C8 H8 126.2 . .
C8 C9 C10 108.9(3) . .
C8 C9 Fe 69.87(16) . .
C10 C9 Fe 69.78(15) . .
C8 C9 H9 125.6 . .
C10 C9 H9 125.6 . .
Fe C9 H9 126.4 . .
C9 C10 C6 107.5(3) . .
C9 C10 Fe 69.48(15) . .
C6 C10 Fe 69.81(15) . .
C9 C10 H10 126.3 . .
C6 C10 H10 126.3 . .
Fe C10 H10 126.0 . .
N1 C11 C1 179.2(3) . .
C17 C12 C13 120.0(3) . .
C17 C12 P 123.0(3) . .
C13 C12 P 117.0(2) . .
C14 C13 C12 120.1(4) . .
C14 C13 H13 119.9 . .
C12 C13 H13 119.9 . .
C15 C14 C13 120.3(4) . .
C15 C14 H14 119.9 . .
C13 C14 H14 119.9 . .
C14 C15 C16 120.6(4) . .
C14 C15 H15 119.7 . .
C16 C15 H15 119.7 . .
C15 C16 C17 120.5(4) . .
C15 C16 H16 119.7 . .
C17 C16 H16 119.7 . .
C12 C17 C16 118.6(4) . .
C12 C17 H17 120.7 . .
C16 C17 H17 120.7 . .
C23 C18 C19 119.0(2) . .
C23 C18 P 122.4(2) . .
C19 C18 P 118.6(2) . .
C20 C19 C18 120.4(3) . .
C20 C19 H19 119.8 . .
C18 C19 H19 119.8 . .
C21 C20 C19 120.3(3) . .
C21 C20 H20 119.9 . .
C19 C20 H20 119.9 . .
C20 C21 C22 119.8(3) . .
C20 C21 H21 120.1 . .
C22 C21 H21 120.1 . .
C21 C22 C23 120.6(3) . .
C21 C22 H22 119.7 . .
C23 C22 H22 119.7 . .
C22 C23 C18 119.9(3) . .
C22 C23 H23 120.1 . .
C18 C23 H23 120.1 . .
C36 C31 C32 118.1(3) . .
C36 C31 Pd 128.5(2) . .
C32 C31 Pd 112.1(2) . .
C33 C32 C31 120.3(3) . .
C33 C32 C37 123.1(3) . .
C31 C32 C37 116.5(3) . .
C34 C33 C32 120.3(3) . .
C34 C33 H33 119.9 . .
C32 C33 H33 119.9 . .
C35 C34 C33 120.0(3) . .
C35 C34 H34 120.0 . .
C33 C34 H34 120.0 . .
C34 C35 C36 120.4(3) . .
C34 C35 H35 119.8 . .
C36 C35 H35 119.8 . .
C31 C36 C35 120.9(3) . .
C31 C36 H36 119.5 . .
C35 C36 H36 119.5 . .
C32 C37 N2 107.6(2) . .
C32 C37 H37A 110.2 . .
N2 C37 H37A 110.2 . .
C32 C37 H37B 110.2 . .
N2 C37 H37B 110.2 . .
H37A C37 H37B 108.5 . .
N2 C38 H38A 109.5 . .
N2 C38 H38B 109.5 . .
H38A C38 H38B 109.5 . .
N2 C38 H38C 109.5 . .
H38A C38 H38C 109.5 . .
H38B C38 H38C 109.5 . .
N2 C39 H39A 109.5 . .
N2 C39 H39B 109.5 . .
H39A C39 H39B 109.5 . .
N2 C39 H39C 109.5 . .
H39A C39 H39C 109.5 . .
H39B C39 H39C 109.5 . .
F3 Sb F5 177.96(11) . .
F3 Sb F4 89.44(12) . .
F5 Sb F4 88.86(12) . .
F3 Sb F6 90.71(11) . .
F5 Sb F6 90.46(10) . .
F4 Sb F6 91.95(12) . .
F3 Sb F2 91.05(10) . .
F5 Sb F2 90.64(10) . .
F4 Sb F2 179.10(10) . .
F6 Sb F2 88.81(10) . .
F3 Sb F1 89.42(11) . .
F5 Sb F1 89.45(10) . .
F4 Sb F1 89.45(11) . .
F6 Sb F1 178.60(11) . .
F2 Sb F1 89.80(9) . .
Cl2S C1S Cl3S 109.7(2) . .
Cl2S C1S Cl1S 110.1(2) . .
Cl3S C1S Cl1S 111.03(19) . .
Cl2S C1S H1S 108.7 . .
Cl3S C1S H1S 108.7 . .
Cl1S C1S H1S 108.7 . .
Cl7S C2S Cl4S 105.4(3) . .
Cl7S C2S Cl5S 126.4(3) . .
Cl4S C2S Cl5S 111.5(2) . .
Cl4S C2S Cl6S 109.8(2) . .
Cl5S C2S Cl6S 100.7(3) . .
Cl4S C2S H2S 111.5 . .
Cl5S C2S H2S 111.5 . .
Cl6S C2S H2S 111.5 . .

loop_
_geom_bond_atom_site_label_1
_geom_bond_atom_site_label_2
_geom_bond_distance
_geom_bond_site_symmetry_2
Pd C31 2.002(3) .
Pd N1 2.115(2) 8_655
Pd N2 2.139(2) .
Pd P 2.2688(7) .
Fe C1 2.018(3) .
Fe C8 2.037(3) .
Fe C9 2.038(3) .
Fe C5 2.039(3) .
Fe C10 2.042(3) .
Fe C7 2.044(3) .
Fe C2 2.048(3) .
Fe C6 2.051(3) .
Fe C4 2.055(3) .
Fe C3 2.062(3) .
P C6 1.802(3) .
P C12 1.817(3) .
P C18 1.823(3) .
N1 C11 1.136(3) .
N1 Pd 2.115(2) 8_665
N2 C39 1.476(4) .
N2 C38 1.483(4) .
N2 C37 1.496(4) .
C1 C11 1.430(4) .
C1 C2 1.431(4) .
C1 C5 1.433(4) .
C2 C3 1.418(4) .
C2 H2 0.9500 .
C3 C4 1.407(5) .
C3 H3 0.9500 .
C4 C5 1.417(4) .
C4 H4 0.9500 .
C5 H5 0.9500 .
C6 C7 1.433(4) .
C6 C10 1.436(4) .
C7 C8 1.426(4) .
C7 H7 0.9500 .
C8 C9 1.402(5) .
C8 H8 0.9500 .
C9 C10 1.420(4) .
C9 H9 0.9500 .
C10 H10 0.9500 .
C12 C17 1.389(5) .
C12 C13 1.395(5) .
C13 C14 1.385(5) .
C13 H13 0.9500 .
C14 C15 1.355(8) .
C14 H14 0.9500 .
C15 C16 1.382(8) .
C15 H15 0.9500 .
C16 C17 1.403(5) .
C16 H16 0.9500 .
C17 H17 0.9500 .
C18 C23 1.394(4) .
C18 C19 1.400(4) .
C19 C20 1.385(4) .
C19 H19 0.9500 .
C20 C21 1.381(4) .
C20 H20 0.9500 .
C21 C22 1.382(5) .
C21 H21 0.9500 .
C22 C23 1.392(4) .
C22 H22 0.9500 .
C23 H23 0.9500 .
C31 C36 1.387(4) .
C31 C32 1.404(4) .
C32 C33 1.398(4) .
C32 C37 1.488(4) .
C33 C34 1.379(5) .
C33 H33 0.9500 .
C34 C35 1.368(5) .
C34 H34 0.9500 .
C35 C36 1.396(4) .
C35 H35 0.9500 .
C36 H36 0.9500 .
C37 H37A 0.9900 .
C37 H37B 0.9900 .
C38 H38A 0.9800 .
C38 H38B 0.9800 .
C38 H38C 0.9800 .
C39 H39A 0.9800 .
C39 H39B 0.9800 .
C39 H39C 0.9800 .
Sb F3 1.857(2) .
Sb F5 1.8598(19) .
Sb F4 1.868(2) .
Sb F6 1.8685(19) .
Sb F2 1.8689(19) .
Sb F1 1.8751(18) .
C1S Cl2S 1.749(3) .
C1S Cl3S 1.750(4) .
C1S Cl1S 1.752(4) .
C1S H1S 1.0000 .
C2S Cl7S 1.685(5) .
C2S Cl4S 1.741(5) .
C2S Cl5S 1.758(4) .
C2S Cl6S 1.816(5) .
C2S H2S 1.0000 .
